data_7063642
loop_
_publ_author_name
'O&#x2019;Callaghan, Charley'
'Greenacre, Victoria K.'
'Reid, Gillian'

_publ_section_title
;
 Di- and tri-valent metal complexes with tris-amide-functionalised
 1,4,7-triazacyclononane chelators
;
_journal_issue 10
_journal_name_full 'New Journal of Chemistry'
_journal_page_first 4061
_journal_page_last 4071
_journal_paper_doi 10.1039/D4NJ05327C
_journal_volume 49
_journal_year 2025
_chemical_formula_moiety 'C30 H36 N6 Ni O3, 2(N O3), 1.5[CH4O]'
_chemical_formula_sum 'C31.5 H42 N8 Ni O10.5'
_chemical_formula_weight 759.426
_space_group_crystal_system monoclinic
_space_group_IT_number 14
_space_group_name_Hall '-P 2ybc'
_space_group_name_H-M_alt 'P 1 21/c 1'
_symmetry_Int_Tables_number 14
_audit_creation_date 2024-08-08
_audit_creation_method
;
Olex2 1.5-alpha
(compiled 2024.02.16 svn.r378c4104 for OlexSys, GUI svn.r6928)
;
_audit_update_record
;
2024-11-25 deposited with the CCDC.	2025-02-07 downloaded from the CCDC.
;
_cell_angle_alpha 90
_cell_angle_beta 95.999(3)
_cell_angle_gamma 90
_cell_formula_units_Z 4
_cell_length_a 16.2195(5)
_cell_length_b 19.5074(8)
_cell_length_c 11.0872(3)
_cell_measurement_reflns_used 10507
_cell_measurement_temperature 100
_cell_measurement_theta_max 27.2750
_cell_measurement_theta_min 2.1000
_cell_volume 3488.8(2)
_computing_cell_refinement 'CrysAlisPro 1.171.40.84a (Rigaku OD, 2020)'
_computing_data_collection 'CrysAlisPro 1.171.40.84a (Rigaku OD, 2020)'
_computing_data_reduction 'CrysAlisPro 1.171.40.84a (Rigaku OD, 2020)'
_computing_molecular_graphics 'Olex2 1.5-alpha (Dolomanov et al., 2009)'
_computing_publication_material 'Olex2 1.5-alpha (Dolomanov et al., 2009)'
_computing_structure_refinement 'olex2.refine 1.5-alpha (Bourhis et al., 2015)'
_computing_structure_solution 'olex2.solve 1.3 (Bourhis et al., 2015)'
_diffrn_ambient_temperature 100.00
_diffrn_detector_area_resol_mean 10.0000
_diffrn_measured_fraction_theta_full 0.9997
_diffrn_measured_fraction_theta_max 0.9994
_diffrn_measurement_details
;
List of Runs (angles in degrees, time in seconds):

  # Type    Start    End  Width  t~exp~   \w     \q     \k     \f   Frames
#--------------------------------------------------------------------------
  1  \w    -98.00  22.00   0.50    3.00    --   -9.10 -57.00-120.00  240
  2  \w    -98.00  23.00   0.50    3.00    --   -9.10 -60.00   0.00  242
  3  \w    -98.00  49.00   0.50    3.00    --   -9.10 -19.00   0.00  294
;
_diffrn_measurement_device 'four-circle diffractometer'
_diffrn_measurement_device_type 'XtaLAB AFC12 (RCD3): Kappa single'
_diffrn_measurement_method '\w scans'
_diffrn_radiation_type 'Mo K\a'
_diffrn_radiation_wavelength 0.71073
_diffrn_reflns_av_R_equivalents 0.0579
_diffrn_reflns_av_unetI/netI 0.0517
_diffrn_reflns_Laue_measured_fraction_full 0.9997
_diffrn_reflns_Laue_measured_fraction_max 0.9994
_diffrn_reflns_limit_h_max 21
_diffrn_reflns_limit_h_min -21
_diffrn_reflns_limit_k_max 26
_diffrn_reflns_limit_k_min -26
_diffrn_reflns_limit_l_max 14
_diffrn_reflns_limit_l_min -13
_diffrn_reflns_number 45487
_diffrn_reflns_point_group_measured_fraction_full 0.9997
_diffrn_reflns_point_group_measured_fraction_max 0.9994
_diffrn_reflns_theta_full 25.2417
_diffrn_reflns_theta_max 28.70
_diffrn_reflns_theta_min 2.09
_exptl_absorpt_coefficient_mu 0.625
_exptl_absorpt_correction_T_max 1.00000
_exptl_absorpt_correction_T_min 0.20464
_exptl_absorpt_correction_type multi-scan
_exptl_absorpt_process_details
;
CrysAlisPro 1.171.40.84a (Rigaku Oxford Diffraction, 2020)
Empirical absorption correction using spherical harmonics,
implemented in SCALE3 ABSPACK scaling algorithm.
;
_exptl_crystal_colour violet
_exptl_crystal_colour_primary violet
_exptl_crystal_density_diffrn 1.446
_exptl_crystal_description block
_exptl_crystal_F_000 1598.644
_exptl_crystal_size_max 0.25
_exptl_crystal_size_mid 0.11
_exptl_crystal_size_min 0.08
_refine_diff_density_max 0.9861
_refine_diff_density_min -0.6632
_refine_diff_density_rms 0.1092
_refine_ls_d_res_high 0.7400
_refine_ls_d_res_low 9.7537
_refine_ls_goodness_of_fit_ref 1.0200
_refine_ls_hydrogen_treatment refall
_refine_ls_matrix_type full
_refine_ls_number_constraints 2
_refine_ls_number_parameters 755
_refine_ls_number_reflns 8997
_refine_ls_number_restraints 740
_refine_ls_restrained_S_all 0.9771
_refine_ls_R_factor_all 0.0879
_refine_ls_R_factor_gt 0.0549
_refine_ls_shift/su_max 0.0007
_refine_ls_shift/su_mean 0.0000
_refine_ls_structure_factor_coef Fsqd
_refine_ls_weighting_details 'w=1/[\s^2^(Fo^2^)+(0.0682P)^2^+2.0657P] where P=(Fo^2^+2Fc^2^)/3'
_refine_ls_weighting_scheme calc
_refine_ls_wR_factor_gt 0.1302
_refine_ls_wR_factor_ref 0.1439
_reflns_Friedel_coverage 0.0
_reflns_limit_h_max 21
_reflns_limit_h_min -21
_reflns_limit_k_max 26
_reflns_limit_k_min 0
_reflns_limit_l_max 14
_reflns_limit_l_min 0
_reflns_number_gt 6159
_reflns_number_total 8997
_reflns_threshold_expression I>=2u(I)
_cod_data_source_file d4nj05327c2.cif
_cod_data_source_block CG_Ni(L2)_1a
_cod_depositor_comments 'Adding full bibliography for 7063640--7063645.cif.'
_cod_original_formula_sum 'C31.5 H42 N8 Ni1 O10.5'
_cod_database_code 7063642
_olex2_refinement_description
;
1. Restrained distances
 O4-N8 \\sim O4A-N8
 with sigma of 0.02
2. Rigid body (RIGU) restrains
 Ni1, O1, O2, O3, N1, N2, N3, N4, H4, N5, H5, N6, H6, C1, H1a, H1b, C2, H2a,
 H2b, C3, H3a, H3b, C4, H4a, H4b, C5, H5a, H5b, C6, H6a, H6b, C7, H7a, H7b, C8,
 C9, C10, H10, C11, H11, C12, H12, C13, H13, C14, H14, C15, H15a, H15b, C16,
 C17, C18, H18, C19, H19, C20, H20, C21, H21, C22, H22, C23, H23a, H23b, C24,
 C25, C26, H26, C27, H27, C28, H28, C29, H29, C30, H30
 with sigma for 1-2 distances of 0.004 and sigma for 1-3 distances of 0.004
3. Others
 Sof(O4A)=1-FVAR(1)
 Sof(O4)=FVAR(1)
4.a Fitted hexagon refined as free rotating group:
 C22(C17,C18,C19,C20,C21)
;
_olex2_refine_details
;
Refinement using NoSpherA2, an implementation of
NOn-SPHERical Atom-form-factors in Olex2.
Please cite:
F. Kleemiss et al. Chem. Sci. DOI 10.1039/D0SC05526C - 2021
NoSpherA2 implementation of HAR makes use of
tailor-made aspherical atomic form factors calculated
on-the-fly from a Hirshfeld-partitioned electron density (ED) - not from
spherical-atom form factors.

The ED is calculated from a gaussian basis set single determinant SCF
wavefunction - either Hartree-Fock or DFT using selected funtionals
 - for a fragment of the crystal.
This fragment can be embedded in an electrostatic crystal field by employing cluster charges
or modelled using implicit solvation models, depending on the software used.
The following options were used:
   SOFTWARE:       ORCA 5.0
   PARTITIONING:   NoSpherA2
   INT ACCURACY:   High
   METHOD:         B3LYP
   BASIS SET:      def2-SVP
   CHARGE:         0
   MULTIPLICITY:   1
   DATE:           2024-08-08_13-29-09
;
_smtbx_masks_special_details
;
A solvent mask was calculated and 102 electrons were 
found in a volume of 422\%A^3^ in 2 voids per unit cell. 
This is consistent with the presence of 
1.5[CH4O] per formula unit 
which account for 108 electrons 
per unit cell.
;
_olex2_submission_special_instructions 'No special instructions were received'
_oxdiff_exptl_absorpt_empirical_details
;
Empirical correction (ABSPACK) includes:
- Absorption correction using spherical harmonics
- Frame scaling
;

loop_
_space_group_symop_id
_space_group_symop_operation_xyz
1 x,y,z
2 -x,y+1/2,-z+1/2
3 -x,-y,-z
4 x,-y-1/2,z-1/2

loop_
_atom_site_label
_atom_site_type_symbol
_atom_site_fract_x
_atom_site_fract_y
_atom_site_fract_z
_atom_site_U_iso_or_equiv
_atom_site_adp_type
_atom_site_occupancy
_atom_site_refinement_flags_posn
_atom_site_refinement_flags_adp
_atom_site_refinement_flags_occupancy
_atom_site_disorder_group
Ni1 Ni 0.270935(19) 0.551920(19) 0.70424(3) 0.03812(12) Uani 1.000000 . U . .
O1 O 0.20837(10) 0.53098(10) 0.53739(15) 0.0411(4) Uani 1.000000 . U . .
O2 O 0.21597(12) 0.47056(10) 0.77764(16) 0.0459(5) Uani 1.000000 . U . .
O3 O 0.19181(9) 0.62769(8) 0.75683(13) 0.0298(3) Uani 1.000000 . U . .
N1 N 0.36320(16) 0.49449(17) 0.6350(2) 0.0702(8) Uani 1.000000 . U . .
N2 N 0.34647(14) 0.54864(12) 0.8668(2) 0.0456(5) Uani 1.000000 . U . .
N3 N 0.33900(13) 0.63591(14) 0.66445(19) 0.0474(6) Uani 1.000000 . U . .
N4 N 0.21501(14) 0.46241(12) 0.37401(19) 0.0429(5) Uani 1.000000 . U . .
H4 H 0.246(2) 0.433(2) 0.332(3) 0.076(11) Uani 1.000000 . U . .
N5 N 0.23289(14) 0.40353(12) 0.9452(2) 0.0435(5) Uani 1.000000 . U . .
H5 H 0.2583(19) 0.4026(15) 1.027(3) 0.047(7) Uani 1.000000 . U . .
N6 N 0.18677(11) 0.74478(11) 0.76283(17) 0.0308(4) Uani 1.000000 . U . .
H6 H 0.2143(18) 0.7885(15) 0.733(3) 0.042(7) Uani 1.000000 . U . .
C1 C 0.4044(2) 0.4570(2) 0.7396(4) 0.0776(11) Uani 1.000000 . U . .
H1a H 0.365(2) 0.419(2) 0.757(3) 0.075(5) Uani 1.000000 . U . .
H1b H 0.459(2) 0.4332(19) 0.721(3) 0.086(5) Uani 1.000000 . U . .
C2 C 0.4197(2) 0.5045(2) 0.8496(3) 0.0656(10) Uani 1.000000 . U . .
H2a H 0.472(2) 0.5360(19) 0.845(3) 0.072(5) Uani 1.000000 . U . .
H2b H 0.437(2) 0.4712(19) 0.926(3) 0.073(5) Uani 1.000000 . U . .
C3 C 0.37007(17) 0.62054(16) 0.8912(2) 0.0464(6) Uani 1.000000 . U . .
H3a H 0.3175(17) 0.6487(15) 0.916(2) 0.047(5) Uani 1.000000 . U . .
H3b H 0.4221(17) 0.6208(16) 0.961(3) 0.059(5) Uani 1.000000 . U . .
C4 C 0.39729(17) 0.6528(2) 0.7742(3) 0.0518(7) Uani 1.000000 . U . .
H4a H 0.4593(18) 0.6343(17) 0.769(3) 0.061(5) Uani 1.000000 . U . .
H4b H 0.4004(18) 0.7073(18) 0.788(3) 0.057(5) Uani 1.000000 . U . .
C5 C 0.3822(2) 0.6140(2) 0.5599(3) 0.0725(10) Uani 1.000000 . U . .
H5a H 0.3401(18) 0.6149(19) 0.485(3) 0.077(5) Uani 1.000000 . U . .
H5b H 0.4282(19) 0.648(2) 0.549(3) 0.076(5) Uani 1.000000 . U . .
C6 C 0.4203(2) 0.5436(3) 0.5827(4) 0.0829(11) Uani 1.000000 . U . .
H6a H 0.475(2) 0.552(2) 0.637(3) 0.094(6) Uani 1.000000 . U . .
H6b H 0.434(2) 0.524(2) 0.495(3) 0.096(6) Uani 1.000000 . U . .
C7 C 0.3208(2) 0.4504(2) 0.5416(3) 0.0765(11) Uani 1.000000 . U . .
H7a H 0.358(2) 0.4331(19) 0.480(3) 0.085(5) Uani 1.000000 . U . .
H7b H 0.296(2) 0.410(2) 0.587(3) 0.075(5) Uani 1.000000 . U . .
C8 C 0.24341(17) 0.48575(16) 0.4828(2) 0.0483(7) Uani 1.000000 . U . .
C9 C 0.13816(15) 0.48352(13) 0.3108(2) 0.0338(5) Uani 1.000000 . U . .
C10 C 0.13884(18) 0.51238(14) 0.1968(2) 0.0389(6) Uani 1.000000 . U . .
H10 H 0.1956(19) 0.5238(17) 0.163(2) 0.054(8) Uani 1.000000 . U . .
C11 C 0.06451(19) 0.53051(15) 0.1320(2) 0.0470(6) Uani 1.000000 . U . .
H11 H 0.064(2) 0.5532(18) 0.042(3) 0.070(10) Uani 1.000000 . U . .
C12 C -0.01003(19) 0.52017(16) 0.1810(2) 0.0494(7) Uani 1.000000 . U . .
H12 H -0.073(2) 0.535(2) 0.133(3) 0.086(13) Uani 1.000000 . U . .
C13 C -0.01051(17) 0.49067(15) 0.2951(2) 0.0451(6) Uani 1.000000 . U . .
H13 H -0.0679(19) 0.4835(19) 0.340(3) 0.067(10) Uani 1.000000 . U . .
C14 C 0.06402(16) 0.47206(14) 0.3605(2) 0.0389(6) Uani 1.000000 . U . .
H14 H 0.0669(19) 0.4501(18) 0.447(3) 0.069(10) Uani 1.000000 . U . .
C15 C 0.29253(19) 0.51862(15) 0.9533(2) 0.0465(6) Uani 1.000000 . U . .
H15a H 0.3276(18) 0.5019(15) 1.035(2) 0.054(5) Uani 1.000000 . U . .
H15b H 0.2477(19) 0.5591(14) 0.975(2) 0.047(5) Uani 1.000000 . U . .
C16 C 0.24316(17) 0.46140(14) 0.8857(2) 0.0437(6) Uani 1.000000 . U . .
H18 H 0.256(2) 0.2864(17) 1.053(3) 0.086(12) Uani 1.000000 . U . .
H19 H 0.211(5) 0.171(2) 0.972(5) 0.23(3) Uani 1.000000 . U . .
H20 H 0.131(3) 0.1662(17) 0.768(4) 0.127(16) Uani 1.000000 . U . .
H21 H 0.084(3) 0.2658(17) 0.657(3) 0.098(13) Uani 1.000000 . U . .
C22 C 0.15329(13) 0.33529(7) 0.78352(14) 0.0572(8) Uani 1.000000 . U . .
C17 C 0.19956(11) 0.34106(7) 0.89587(14) 0.0348(5) Uani 1.000000 G U . .
C18 C 0.22008(12) 0.28271(9) 0.96448(13) 0.0515(7) Uani 1.000000 G U . .
C19 C 0.19433(14) 0.21859(8) 0.92074(17) 0.0724(10) Uani 1.000000 G U . .
C20 C 0.14806(12) 0.21281(7) 0.80839(17) 0.0456(6) Uani 1.000000 G U . .
C21 C 0.12754(12) 0.27116(8) 0.73978(13) 0.0465(6) Uani 1.000000 G U . .
H22 H 0.132(3) 0.3822(18) 0.736(4) 0.142(18) Uani 1.000000 . U . .
C23 C 0.27820(16) 0.68989(17) 0.6338(2) 0.0423(6) Uani 1.000000 . U . .
H23a H 0.3039(16) 0.7399(16) 0.634(2) 0.049(5) Uani 1.000000 . U . .
H23b H 0.2440(16) 0.6799(16) 0.542(2) 0.045(5) Uani 1.000000 . U . .
C24 C 0.21405(14) 0.68540(13) 0.72432(19) 0.0300(5) Uani 1.000000 . U . .
C25 C 0.13130(13) 0.75672(12) 0.85052(19) 0.0278(5) Uani 1.000000 . U . .
C26 C 0.09470(15) 0.70516(13) 0.9134(2) 0.0344(5) Uani 1.000000 . U . .
H26 H 0.1000(18) 0.6521(14) 0.893(3) 0.051(8) Uani 1.000000 . U . .
C27 C 0.04609(17) 0.72372(15) 1.0050(2) 0.0408(6) Uani 1.000000 . U . .
H27 H 0.0150(19) 0.6856(15) 1.045(3) 0.056(8) Uani 1.000000 . U . .
C28 C 0.03379(16) 0.79234(15) 1.0325(2) 0.0426(6) Uani 1.000000 . U . .
H28 H 0.000(2) 0.8043(16) 1.106(3) 0.068(9) Uani 1.000000 . U . .
C29 C 0.06871(16) 0.84301(15) 0.9671(3) 0.0446(6) Uani 1.000000 . U . .
H29 H 0.063(2) 0.8998(17) 0.983(3) 0.084(12) Uani 1.000000 . U . .
C30 C 0.11729(15) 0.82538(13) 0.8758(2) 0.0360(5) Uani 1.000000 . U . .
H30 H 0.146(2) 0.8650(15) 0.826(3) 0.073(10) Uani 1.000000 . U . .
O4 O 0.3620(6) 0.6745(3) 0.2973(5) 0.054(2) Uani 0.54(2) D . P 1
O4A O 0.3925(7) 0.6711(7) 0.240(2) 0.145(6) Uani 0.46(2) D . P 2
O5 O 0.26956(12) 0.63596(12) 0.1726(2) 0.0616(6) Uani 1.000000 . . . .
O6 O 0.37336(16) 0.57007(16) 0.2329(3) 0.0872(9) Uani 1.000000 . . . .
N8 N 0.33940(15) 0.62543(14) 0.2277(2) 0.0482(6) Uani 1.000000 D . . .
O7 O 0.40738(13) 0.39507(14) 1.11343(19) 0.0656(7) Uani 1.000000 . . . .
O8 O 0.29174(12) 0.39713(11) 1.19057(16) 0.0502(5) Uani 1.000000 . . . .
O9 O 0.40602(13) 0.39672(13) 1.30707(18) 0.0648(6) Uani 1.000000 . . . .
N7 N 0.36610(10) 0.39501(9) 1.20625(14) 0.0239(4) Uani 1.000000 . . . .

loop_
_atom_site_aniso_label
_atom_site_aniso_U_11
_atom_site_aniso_U_22
_atom_site_aniso_U_33
_atom_site_aniso_U_12
_atom_site_aniso_U_13
_atom_site_aniso_U_23
Ni1 0.03707(18) 0.0516(2) 0.02293(16) 0.02027(14) -0.00988(11) -0.01529(14)
O1 0.0406(9) 0.0568(12) 0.0235(8) 0.0225(8) -0.0090(6) -0.0157(7)
O2 0.0624(11) 0.0379(10) 0.0314(9) 0.0174(8) -0.0234(8) -0.0115(7)
O3 0.0351(8) 0.0330(9) 0.0209(7) 0.0065(6) 0.0016(6) -0.0031(6)
N1 0.0500(13) 0.104(2) 0.0512(14) 0.0441(11) -0.0216(9) -0.0412(11)
N2 0.0491(12) 0.0523(13) 0.0304(11) 0.0178(8) -0.0199(8) -0.0146(8)
N3 0.0321(10) 0.0790(17) 0.0308(10) 0.0106(9) 0.0024(7) -0.0109(9)
N4 0.0493(12) 0.0526(15) 0.0249(10) 0.0193(10) -0.0052(8) -0.0175(9)
H4 0.071(10) 0.10(2) 0.047(10) 0.047(7) -0.015(5) -0.045(6)
N5 0.0595(13) 0.0375(12) 0.0292(11) 0.0161(9) -0.0155(9) -0.0113(8)
H5 0.066(17) 0.038(9) 0.034(5) 0.012(5) -0.019(4) -0.009(3)
N6 0.0305(10) 0.0337(11) 0.0272(9) 0.0017(7) -0.0015(7) 0.0050(8)
H6 0.047(13) 0.036(5) 0.044(14) -0.001(3) 0.011(7) 0.004(3)
C1 0.060(2) 0.097(3) 0.067(2) 0.0486(15) -0.0360(14) -0.0453(15)
H1a 0.063(8) 0.095(7) 0.057(10) 0.046(3) -0.035(4) -0.047(3)
H1b 0.064(6) 0.112(10) 0.072(11) 0.052(3) -0.033(3) -0.045(4)
C2 0.0561(17) 0.081(2) 0.0513(17) 0.0346(14) -0.0323(12) -0.0308(15)
H2a 0.060(6) 0.092(9) 0.056(11) 0.031(3) -0.029(3) -0.029(4)
H2b 0.070(11) 0.083(8) 0.058(6) 0.035(4) -0.032(3) -0.028(3)
C3 0.0453(15) 0.0571(17) 0.0329(13) 0.0107(11) -0.0136(10) -0.0132(10)
H3a 0.048(6) 0.050(8) 0.040(10) 0.008(3) -0.007(3) -0.010(4)
H3b 0.055(6) 0.069(11) 0.048(7) 0.011(3) -0.021(3) -0.015(3)
C4 0.0370(14) 0.075(2) 0.0412(14) 0.0078(12) -0.0056(10) -0.0103(12)
H4a 0.042(5) 0.087(10) 0.052(10) 0.011(3) -0.005(3) -0.011(4)
H4b 0.058(10) 0.075(5) 0.035(10) 0.008(2) -0.007(4) -0.009(2)
C5 0.0368(17) 0.135(3) 0.0463(17) 0.0128(15) 0.0093(12) -0.0260(15)
H5a 0.043(7) 0.136(12) 0.052(6) 0.016(4) 0.005(3) -0.028(3)
H5b 0.041(7) 0.141(8) 0.048(10) 0.011(3) 0.010(3) -0.027(4)
C6 0.0453(17) 0.141(3) 0.061(2) 0.0338(14) -0.0031(13) -0.0420(16)
H6a 0.059(6) 0.146(12) 0.074(9) 0.028(3) -0.012(3) -0.039(4)
H6b 0.068(11) 0.153(11) 0.066(6) 0.034(4) -0.001(3) -0.044(3)
C7 0.069(2) 0.101(3) 0.0515(19) 0.0548(16) -0.0285(14) -0.0447(16)
H7a 0.074(8) 0.118(12) 0.058(8) 0.055(4) -0.023(3) -0.047(4)
H7b 0.069(9) 0.098(7) 0.049(9) 0.052(3) -0.032(4) -0.041(3)
C8 0.0480(14) 0.0653(19) 0.0286(12) 0.0273(12) -0.0102(9) -0.0225(11)
C9 0.0443(12) 0.0351(13) 0.0209(10) 0.0060(9) -0.0019(8) -0.0059(9)
C10 0.0534(15) 0.0391(14) 0.0236(11) -0.0007(10) 0.0011(9) -0.0043(9)
H10 0.056(5) 0.07(2) 0.032(10) 0.000(3) 0.002(3) 0.013(7)
C11 0.0654(17) 0.0467(16) 0.0265(12) 0.0057(11) -0.0068(10) 0.0009(11)
H11 0.074(11) 0.10(2) 0.037(7) 0.009(6) -0.004(3) 0.022(6)
C12 0.0546(16) 0.0575(18) 0.0323(13) 0.0065(12) -0.0133(10) -0.0033(11)
H12 0.057(6) 0.14(3) 0.056(12) 0.015(4) -0.010(3) 0.034(9)
C13 0.0424(14) 0.0541(17) 0.0367(14) 0.0028(11) -0.0063(10) -0.0056(11)
H13 0.047(6) 0.10(3) 0.050(11) 0.008(4) -0.001(3) 0.013(8)
C14 0.0469(14) 0.0437(15) 0.0252(12) 0.0028(10) -0.0006(9) 0.0007(10)
H14 0.056(10) 0.11(3) 0.040(7) 0.008(5) 0.003(3) 0.028(6)
C15 0.0709(17) 0.0368(15) 0.0263(12) 0.0136(11) -0.0209(10) -0.0094(10)
H15a 0.079(9) 0.048(10) 0.031(5) 0.017(4) -0.023(3) -0.011(3)
H15b 0.069(8) 0.037(7) 0.032(10) 0.012(3) -0.013(3) -0.009(3)
C16 0.0599(15) 0.0355(14) 0.0305(12) 0.0154(10) -0.0191(10) -0.0119(9)
H18 0.13(3) 0.055(11) 0.063(8) -0.023(6) -0.056(7) 0.017(4)
H19 0.43(7) 0.049(7) 0.15(2) -0.048(6) -0.21(2) 0.032(4)
H20 0.22(4) 0.038(6) 0.100(14) -0.005(4) -0.106(11) 0.004(3)
H21 0.16(3) 0.044(12) 0.075(13) -0.003(5) -0.073(9) -0.004(4)
C22 0.090(2) 0.0354(15) 0.0384(15) 0.0120(13) -0.0304(13) -0.0084(11)
C17 0.0400(12) 0.0378(13) 0.0251(11) 0.0095(9) -0.0035(9) -0.0064(9)
C18 0.0589(17) 0.0497(17) 0.0411(15) -0.0114(11) -0.0177(12) 0.0119(11)
C19 0.096(2) 0.0468(19) 0.064(2) -0.0229(15) -0.0399(16) 0.0175(13)
C20 0.0505(15) 0.0390(15) 0.0445(15) -0.0068(11) -0.0084(11) 0.0038(11)
C21 0.0657(17) 0.0366(15) 0.0338(13) 0.0050(11) -0.0109(11) -0.0063(10)
H22 0.25(4) 0.037(7) 0.107(17) 0.005(4) -0.134(13) -0.002(4)
C23 0.0352(13) 0.0676(19) 0.0245(12) 0.0001(11) 0.0052(9) 0.0026(11)
H23a 0.041(9) 0.072(5) 0.033(10) -0.003(2) 0.005(4) 0.002(3)
H23b 0.032(8) 0.079(11) 0.025(5) 0.002(4) 0.006(2) -0.001(3)
C24 0.0312(11) 0.0369(13) 0.0212(10) 0.0023(8) -0.0004(8) 0.0011(8)
C25 0.0282(10) 0.0275(12) 0.0257(10) 0.0012(8) -0.0063(7) 0.0004(8)
C26 0.0434(13) 0.0292(13) 0.0319(12) 0.0064(9) 0.0095(9) 0.0018(9)
H26 0.078(17) 0.031(4) 0.052(14) 0.003(2) 0.041(8) 0.001(2)
C27 0.0483(14) 0.0414(15) 0.0343(13) 0.0103(10) 0.0121(10) 0.0046(10)
H27 0.078(15) 0.040(7) 0.057(14) 0.008(3) 0.042(7) -0.003(4)
C28 0.0406(13) 0.0489(16) 0.0379(14) 0.0165(10) 0.0022(10) -0.0071(10)
H28 0.087(18) 0.054(10) 0.070(11) 0.010(5) 0.038(7) -0.011(4)
C29 0.0429(14) 0.0380(15) 0.0525(16) 0.0080(10) 0.0029(10) -0.0091(11)
H29 0.13(2) 0.039(5) 0.095(19) 0.010(3) 0.057(11) -0.009(3)
C30 0.0341(12) 0.0295(13) 0.0433(14) 0.0017(9) -0.0013(9) -0.0027(10)
H30 0.10(2) 0.031(7) 0.096(16) 0.001(4) 0.053(9) -0.001(4)
O4 0.070(4) 0.046(3) 0.040(3) 0.003(2) -0.027(2) -0.0092(19)
O4A 0.056(5) 0.138(8) 0.237(17) -0.017(5) -0.008(8) 0.051(9)
O5 0.0451(11) 0.0603(15) 0.0801(16) 0.0012(9) 0.0096(11) -0.0320(12)
O6 0.0667(16) 0.090(2) 0.099(2) 0.0218(14) -0.0179(14) -0.0446(17)
N8 0.0446(13) 0.0594(17) 0.0388(12) 0.0001(12) -0.0040(10) -0.0172(12)
O7 0.0486(12) 0.1007(19) 0.0454(12) 0.0301(12) -0.0047(9) 0.0012(12)
O8 0.0522(11) 0.0657(14) 0.0309(10) 0.0132(9) -0.0047(8) -0.0152(9)
O9 0.0589(13) 0.0946(18) 0.0370(11) 0.0137(12) -0.0135(9) -0.0034(11)
N7 0.0249(9) 0.0349(10) 0.0097(7) 0.0183(7) -0.0080(6) -0.0064(7)

loop_
_atom_type_symbol
_atom_type_scat_dispersion_real
_atom_type_scat_dispersion_imag
_atom_type_scat_source
_atom_type_scat_dispersion_source
C 0.00313 0.00162 'NoSpherA2: Chem.Sci. 2021, DOI:10.1039/D0SC05526C' 'Brennan, Cowan, Rev. Sci. Instrum., 1992, 63, 850'
H 0.00000 0.00000 'NoSpherA2: Chem.Sci. 2021, DOI:10.1039/D0SC05526C' 'Brennan, Cowan, Rev. Sci. Instrum., 1992, 63, 850'
N 0.00612 0.00332 'NoSpherA2: Chem.Sci. 2021, DOI:10.1039/D0SC05526C' 'Brennan, Cowan, Rev. Sci. Instrum., 1992, 63, 850'
Ni 0.34081 1.11732 'NoSpherA2: Chem.Sci. 2021, DOI:10.1039/D0SC05526C' 'Brennan, Cowan, Rev. Sci. Instrum., 1992, 63, 850'
O 0.01085 0.00610 'NoSpherA2: Chem.Sci. 2021, DOI:10.1039/D0SC05526C' 'Brennan, Cowan, Rev. Sci. Instrum., 1992, 63, 850'

loop_
_geom_angle_atom_site_label_1
_geom_angle_atom_site_label_2
_geom_angle_atom_site_label_3
_geom_angle
_geom_angle_site_symmetry_1
_geom_angle_site_symmetry_3
_geom_angle_publ_flag
O2 Ni1 O1 90.53(7) . . ?
O3 Ni1 O1 97.61(6) . . ?
O3 Ni1 O2 97.67(7) . . ?
N1 Ni1 O1 82.38(8) . . ?
N1 Ni1 O2 95.15(12) . . ?
N1 Ni1 O3 167.18(12) . . ?
N2 Ni1 O1 165.49(8) . . ?
N2 Ni1 O2 82.63(9) . . ?
N2 Ni1 O3 95.98(7) . . ?
N2 Ni1 N1 85.50(9) . . ?
N3 Ni1 O1 101.04(8) . . ?
N3 Ni1 O2 168.41(8) . . ?
N3 Ni1 O3 81.62(8) . . ?
N3 Ni1 N1 85.79(12) . . ?
N3 Ni1 N2 85.93(9) . . ?
C8 O1 Ni1 111.83(15) . . ?
C16 O2 Ni1 111.80(19) . . ?
C24 O3 Ni1 110.78(14) . . ?
C1 N1 Ni1 105.2(2) . . ?
C6 N1 Ni1 107.3(2) . . ?
C6 N1 C1 112.1(3) . . ?
C7 N1 Ni1 105.98(19) . . ?
C7 N1 C1 114.0(3) . . ?
C7 N1 C6 111.6(3) . . ?
C2 N2 Ni1 108.19(16) . . ?
C3 N2 Ni1 104.43(16) . . ?
C3 N2 C2 112.1(3) . . ?
C15 N2 Ni1 103.84(16) . . ?
C15 N2 C2 112.7(3) . . ?
C15 N2 C3 114.6(2) . . ?
C4 N3 Ni1 108.01(19) . . ?
C5 N3 Ni1 104.3(2) . . ?
C5 N3 C4 112.9(2) . . ?
C23 N3 Ni1 105.13(17) . . ?
C23 N3 C4 112.6(2) . . ?
C23 N3 C5 113.0(2) . . ?
C8 N4 H4 122(2) . . ?
C9 N4 H4 115(2) . . ?
C9 N4 C8 123.4(2) . . ?
C16 N5 H5 115.0(19) . . ?
C17 N5 H5 117.3(18) . . ?
C17 N5 C16 127.0(2) . . ?
C24 N6 H6 116.7(16) . . ?
C25 N6 H6 114.2(16) . . ?
C25 N6 C24 128.6(2) . . ?
H1a C1 N1 105.9(18) . . ?
H1b C1 N1 113(2) . . ?
H1b C1 H1a 106(3) . . ?
C2 C1 N1 110.4(3) . . ?
C2 C1 H1a 110.0(19) . . ?
C2 C1 H1b 110.9(18) . . ?
C1 C2 N2 112.7(2) . . ?
H2a C2 N2 109.0(18) . . ?
H2a C2 C1 112.4(18) . . ?
H2b C2 N2 112.8(18) . . ?
H2b C2 C1 105.6(17) . . ?
H2b C2 H2a 104(2) . . ?
H3a C3 N2 109.6(15) . . ?
H3b C3 N2 107.7(16) . . ?
H3b C3 H3a 114(2) . . ?
C4 C3 N2 109.0(2) . . ?
C4 C3 H3a 107.9(15) . . ?
C4 C3 H3b 109.0(17) . . ?
C3 C4 N3 112.4(2) . . ?
H4a C4 N3 113.3(15) . . ?
H4a C4 C3 105.2(17) . . ?
H4b C4 N3 110.3(15) . . ?
H4b C4 C3 107.4(16) . . ?
H4b C4 H4a 108(2) . . ?
H5a C5 N3 107.5(16) . . ?
H5b C5 N3 109.1(18) . . ?
H5b C5 H5a 109(3) . . ?
C6 C5 N3 110.5(3) . . ?
C6 C5 H5a 112(2) . . ?
C6 C5 H5b 108(2) . . ?
C5 C6 N1 112.8(3) . . ?
H6a C6 N1 114(2) . . ?
H6a C6 C5 105(2) . . ?
H6b C6 N1 108(2) . . ?
H6b C6 C5 107(2) . . ?
H6b C6 H6a 110(3) . . ?
H7a C7 N1 114(2) . . ?
H7b C7 N1 106.2(18) . . ?
H7b C7 H7a 112(3) . . ?
C8 C7 N1 110.1(3) . . ?
C8 C7 H7a 112.7(18) . . ?
C8 C7 H7b 101.6(18) . . ?
N4 C8 O1 123.7(2) . . ?
C7 C8 O1 120.9(2) . . ?
C7 C8 N4 115.3(2) . . ?
C10 C9 N4 118.5(2) . . ?
C14 C9 N4 120.4(2) . . ?
C14 C9 C10 121.1(2) . . ?
H10 C10 C9 119.9(15) . . ?
C11 C10 C9 119.2(3) . . ?
C11 C10 H10 120.7(16) . . ?
H11 C11 C10 120.4(18) . . ?
C12 C11 C10 120.4(3) . . ?
C12 C11 H11 119.1(18) . . ?
H12 C12 C11 123.5(18) . . ?
C13 C12 C11 120.2(3) . . ?
C13 C12 H12 116.4(18) . . ?
H13 C13 C12 122.8(16) . . ?
C14 C13 C12 119.7(3) . . ?
C14 C13 H13 117.4(16) . . ?
C13 C14 C9 119.4(2) . . ?
H14 C14 C9 118.1(17) . . ?
H14 C14 C13 122.5(17) . . ?
H15a C15 N2 111.8(17) . . ?
H15b C15 N2 107.6(16) . . ?
H15b C15 H15a 109(2) . . ?
C16 C15 N2 106.6(2) . . ?
C16 C15 H15a 113.6(16) . . ?
C16 C15 H15b 107.7(15) . . ?
N5 C16 O2 123.4(2) . . ?
C15 C16 O2 118.9(3) . . ?
C15 C16 N5 117.8(2) . . ?
C21 C22 C17 120.0 . . ?
H22 C22 C17 118.6 . . ?
H22 C22 C21 121.0 . . ?
C22 C17 N5 124.26(14) . . ?
C18 C17 N5 115.63(14) . . ?
C18 C17 C22 120.0 . . ?
C17 C18 H18 120.9(17) . . ?
C19 C18 H18 119.1(17) . . ?
C19 C18 C17 120.0 . . ?
C18 C19 H19 122(2) . . ?
C20 C19 H19 118(2) . . ?
C20 C19 C18 120.0 . . ?
C19 C20 H20 123.4(18) . . ?
C21 C20 H20 116.4(19) . . ?
C21 C20 C19 120.0 . . ?
C22 C21 H21 121.2(17) . . ?
C20 C21 H21 118.2(18) . . ?
C20 C21 C22 120.0 . . ?
H23a C23 N3 114.1(15) . . ?
H23b C23 N3 110.1(15) . . ?
H23b C23 H23a 108(2) . . ?
C24 C23 N3 107.3(2) . . ?
C24 C23 H23a 110.6(15) . . ?
C24 C23 H23b 106.2(13) . . ?
N6 C24 O3 125.4(2) . . ?
C23 C24 O3 118.8(2) . . ?
C23 C24 N6 115.9(2) . . ?
C26 C25 N6 124.2(2) . . ?
C30 C25 N6 115.3(2) . . ?
C30 C25 C26 120.5(2) . . ?
H26 C26 C25 123.4(14) . . ?
C27 C26 C25 118.7(2) . . ?
C27 C26 H26 117.9(14) . . ?
H27 C27 C26 118.0(15) . . ?
C28 C27 C26 120.9(3) . . ?
C28 C27 H27 120.9(15) . . ?
H28 C28 C27 118.7(18) . . ?
C29 C28 C27 119.8(2) . . ?
C29 C28 H28 121.4(18) . . ?
H29 C29 C28 125.3(17) . . ?
C30 C29 C28 120.0(3) . . ?
C30 C29 H29 114.6(17) . . ?
C29 C30 C25 120.1(2) . . ?
H30 C30 C25 119.9(16) . . ?
H30 C30 C29 120.0(16) . . ?
O4A N8 O4 39.5(10) . . ?
O5 N8 O4 111.5(4) . . ?
O5 N8 O4A 121.6(6) . . ?
O6 N8 O4 123.1(3) . . ?
O6 N8 O4A 109.2(7) . . ?
O6 N8 O5 123.8(3) . . ?
O8 N7 O7 118.91(18) . . ?
O9 N7 O7 117.26(19) . . ?
O9 N7 O8 123.70(19) . . ?

loop_
_geom_bond_atom_site_label_1
_geom_bond_atom_site_label_2
_geom_bond_distance
_geom_bond_site_symmetry_2
_geom_bond_publ_flag
Ni1 O1 2.0558(16) . ?
Ni1 O2 2.032(2) . ?
Ni1 O3 2.0805(15) . ?
Ni1 N1 2.079(2) . ?
Ni1 N2 2.072(2) . ?
Ni1 N3 2.049(3) . ?
O1 C8 1.241(3) . ?
O2 C16 1.246(3) . ?
O3 C24 1.247(3) . ?
N1 C1 1.471(5) . ?
N1 C6 1.491(6) . ?
N1 C7 1.461(4) . ?
N2 C2 1.495(4) . ?
N2 C3 1.471(4) . ?
N2 C15 1.484(4) . ?
N3 C4 1.498(3) . ?
N3 C5 1.479(3) . ?
N3 C23 1.458(4) . ?
N4 H4 0.92(3) . ?
N4 C8 1.326(3) . ?
N4 C9 1.426(3) . ?
N5 H5 0.95(3) . ?
N5 C16 1.326(4) . ?
N5 C17 1.419(3) . ?
N6 H6 1.03(3) . ?
N6 C24 1.326(3) . ?
N6 C25 1.411(3) . ?
C1 H1a 1.01(4) . ?
C1 H1b 1.04(3) . ?
C1 C2 1.532(4) . ?
C2 H2a 1.05(4) . ?
C2 H2b 1.09(4) . ?
C3 H3a 1.07(3) . ?
C3 H3b 1.08(3) . ?
C3 C4 1.546(4) . ?
C4 H4a 1.08(3) . ?
C4 H4b 1.07(3) . ?
C5 H5a 1.02(3) . ?
C5 H5b 1.01(4) . ?
C5 C6 1.516(6) . ?
C6 H6a 1.03(3) . ?
C6 H6b 1.08(3) . ?
C7 H7a 1.01(3) . ?
C7 H7b 1.04(4) . ?
C7 C8 1.519(4) . ?
C9 C10 1.384(3) . ?
C9 C14 1.392(4) . ?
C10 H10 1.05(3) . ?
C10 C11 1.383(4) . ?
C11 H11 1.09(3) . ?
C11 C12 1.391(4) . ?
C12 H12 1.14(3) . ?
C12 C13 1.391(4) . ?
C13 H13 1.11(3) . ?
C13 C14 1.391(4) . ?
C14 H14 1.05(3) . ?
C15 H15a 1.07(3) . ?
C15 H15b 1.12(3) . ?
C15 C16 1.524(4) . ?
H18 C18 1.09(3) . ?
H19 C19 1.11(4) . ?
H20 C20 1.04(3) . ?
H21 C21 1.10(3) . ?
C22 C17 1.3900 . ?
C22 C21 1.3900 . ?
C22 H22 1.09(3) . ?
C17 C18 1.3900 . ?
C18 C19 1.3900 . ?
C19 C20 1.3900 . ?
C20 C21 1.3900 . ?
C23 H23a 1.06(3) . ?
C23 H23b 1.12(3) . ?
C23 C24 1.521(3) . ?
C25 C26 1.392(3) . ?
C25 C30 1.392(3) . ?
C26 H26 1.06(3) . ?
C26 C27 1.397(3) . ?
C27 H27 1.03(3) . ?
C27 C28 1.392(4) . ?
C28 H28 1.06(3) . ?
C28 C29 1.382(4) . ?
C29 H29 1.13(3) . ?
C29 C30 1.389(4) . ?
C30 H30 1.08(3) . ?
O4 N8 1.260(5) . ?
O4A N8 1.236(9) . ?
O5 N8 1.247(3) . ?
O6 N8 1.211(4) . ?
O7 N7 1.285(3) . ?
O8 N7 1.201(2) . ?
O9 N7 1.232(2) . ?

loop_
_geom_torsion_atom_site_label_1
_geom_torsion_atom_site_label_2
_geom_torsion_atom_site_label_3
_geom_torsion_atom_site_label_4
_geom_torsion
_geom_torsion_site_symmetry_1
_geom_torsion_site_symmetry_2
_geom_torsion_site_symmetry_3
_geom_torsion_site_symmetry_4
_geom_torsion_publ_flag
Ni1 O1 C8 N4 179.21(19) . . . . ?
Ni1 O1 C8 C7 2.7(3) . . . . ?
Ni1 O2 C16 N5 -163.30(16) . . . . ?
Ni1 O2 C16 C15 15.26(19) . . . . ?
Ni1 O3 C24 N6 -166.61(13) . . . . ?
Ni1 O3 C24 C23 12.88(16) . . . . ?
Ni1 N1 C1 C2 -44.2(3) . . . . ?
Ni1 N1 C6 C5 -17.7(2) . . . . ?
Ni1 N1 C7 C8 30.8(2) . . . . ?
Ni1 N2 C2 C1 -19.6(3) . . . . ?
Ni1 N2 C3 C4 -46.68(17) . . . . ?
Ni1 N2 C15 C16 40.63(15) . . . . ?
Ni1 N3 C4 C3 -19.12(18) . . . . ?
Ni1 N3 C5 C6 -46.3(2) . . . . ?
Ni1 N3 C23 C24 41.85(15) . . . . ?
O1 C8 N4 C9 -4.2(4) . . . . ?
O1 C8 C7 N1 -24.2(4) . . . . ?
O2 C16 N5 C17 8.0(3) . . . . ?
O2 C16 C15 N2 -40.0(3) . . . . ?
O3 C24 N6 C25 3.2(3) . . . . ?
O3 C24 C23 N3 -38.7(2) . . . . ?
N1 C1 C2 N2 44.1(4) . . . . ?
N1 C6 C5 N3 44.2(3) . . . . ?
N1 C7 C8 N4 159.0(3) . . . . ?
N2 C3 C4 N3 45.5(2) . . . . ?
N2 C15 C16 N5 138.7(2) . . . . ?
N3 C23 C24 N6 140.8(2) . . . . ?
N4 C9 C10 C11 177.3(2) . . . . ?
N4 C9 C14 C13 -177.5(2) . . . . ?
N5 C17 C22 C21 176.08(13) . . . . ?
N5 C17 C18 C19 -176.41(12) . . . . ?
N6 C25 C26 C27 174.9(2) . . . . ?
N6 C25 C30 C29 -175.2(2) . . . . ?
C9 C10 C11 C12 0.3(3) . . . . ?
C9 C14 C13 C12 0.3(3) . . . . ?
C10 C11 C12 C13 -0.8(3) . . . . ?
C11 C12 C13 C14 0.5(3) . . . . ?
C22 C17 C18 C19 -0.00(15) . . . . ?
C22 C21 C20 C19 -0.00(17) . . . . ?
C17 C18 C19 C20 0.00(17) . . . . ?
C18 C19 C20 C21 0.00(19) . . . . ?
C25 C26 C27 C28 0.5(3) . . . . ?
C25 C30 C29 C28 -0.4(3) . . . . ?
C26 C27 C28 C29 1.2(3) . . . . ?
C27 C28 C29 C30 -1.3(3) . . . . ?

loop_
_restr_equal_distance_atom_site_label_1
_restr_equal_distance_atom_site_label_2
_restr_equal_distance_site_symmetry_2
_restr_equal_distance_class_id
O4 N8 1 1
O4A N8 1 1

loop_
_restr_equal_distance_class_class_id
_restr_equal_distance_class_target_weight_param
_restr_equal_distance_class_average
_restr_equal_distance_class_esd
_restr_equal_distance_class_diff_max
1 0.0200 1.2482 0.0123 0.0123

loop_
_smtbx_masks_void_nr
_smtbx_masks_void_average_x
_smtbx_masks_void_average_y
_smtbx_masks_void_average_z
_smtbx_masks_void_volume
_smtbx_masks_void_count_electrons
_smtbx_masks_void_content
1 0.082 0.123 0.584 9.8 0.0 ?
2 0.082 0.377 0.084 9.8 0.0 ?
3 0.425 0.250 -0.996 191.3 51.0 '3 CH4O'
4 0.575 0.750 -0.009 191.3 51.5 '3 CH4O'
5 0.918 0.623 0.916 9.8 0.0 ?
6 0.918 0.877 0.416 9.8 0.0 ?

loop_
_restr_rigu_atom_site_label_1
_restr_rigu_atom_site_label_2
_restr_rigu_target_weight_param
_restr_rigu_u13_diff
_restr_rigu_u23_diff
_restr_rigu_u33_diff
Ni1 O1 0.004000 0.000400 -0.002322 -0.001965
Ni1 O2 0.004000 0.022298 -0.005798 -0.000302
Ni1 O3 0.004000 0.000951 0.003360 -0.003124
Ni1 N1 0.004000 0.007210 0.000126 -0.004198
Ni1 N2 0.004000 0.001000 0.002229 0.000212
Ni1 N3 0.004000 0.021212 0.008119 -0.002115
Ni1 C1 0.004000 -0.002725 0.009520 -0.004717
Ni1 C2 0.004000 -0.003373 0.004066 -0.001940
Ni1 C3 0.004000 0.002103 0.006279 -0.002250
Ni1 C4 0.004000 0.012230 0.009625 -0.002483
Ni1 C5 0.004000 0.039823 0.004251 -0.009067
Ni1 C6 0.004000 0.024551 0.000829 -0.008775
Ni1 C7 0.004000 0.002574 0.000178 -0.005288
Ni1 C8 0.004000 0.002789 -0.002081 -0.001902
Ni1 C15 0.004000 0.012619 -0.000483 0.000607
Ni1 C16 0.004000 0.017039 -0.005926 0.002416
Ni1 C23 0.004000 0.029948 0.012357 -0.001678
Ni1 C24 0.004000 0.013902 0.014429 -0.000757
O1 O2 0.004000 0.018608 -0.001321 -0.001714
O1 O3 0.004000 -0.002117 0.003052 -0.002044
O1 N1 0.004000 0.001407 0.004028 -0.000430
O1 N2 0.004000 0.002525 0.005161 0.001954
O1 N3 0.004000 0.013204 0.012071 -0.005076
O1 N4 0.004000 0.001515 0.002094 0.002415
O1 C7 0.004000 -0.000436 0.002570 -0.003054
O1 C8 0.004000 -0.001629 0.000258 0.000323
O2 O3 0.004000 0.010712 0.004724 0.003338
O2 N1 0.004000 0.051705 0.006678 -0.010552
O2 N2 0.004000 0.011352 0.000809 0.002161
O2 N3 0.004000 0.043791 0.012713 -0.001596
O2 N5 0.004000 -0.006025 -0.004153 0.001272
O2 C15 0.004000 -0.003418 -0.003369 -0.000058
O2 C16 0.004000 -0.002691 -0.002111 -0.001295
O3 N1 0.004000 0.003829 -0.004878 -0.000675
O3 N2 0.004000 -0.009000 -0.000210 0.001458
O3 N3 0.004000 0.011405 -0.001262 0.000025
O3 N6 0.004000 0.005326 0.008552 -0.001593
O3 C23 0.004000 0.011074 0.004050 0.000404
O3 C24 0.004000 0.005132 0.002023 0.001632
N1 N2 0.004000 0.015078 -0.003641 0.003498
N1 N3 0.004000 0.027365 0.029014 0.007650
N1 C1 0.004000 0.012057 0.004972 -0.001699
N1 H1a 0.004000 0.014353 -0.000564 -0.005496
N1 H1b 0.004000 0.001410 0.000300 -0.002073
N1 C2 0.004000 0.009610 0.001981 0.003857
N1 C5 0.004000 0.051022 0.012051 -0.004139
N1 C6 0.004000 0.025588 0.006253 0.004345
N1 H6a 0.004000 0.008247 0.007487 -0.002081
N1 H6b 0.004000 0.011809 0.000960 0.002452
N1 C7 0.004000 0.006797 -0.008519 -0.001013
N1 H7a 0.004000 0.002457 -0.003115 -0.003434
N1 H7b 0.004000 0.012230 -0.008421 -0.005871
N1 C8 0.004000 0.006402 -0.003396 -0.000298
N2 N3 0.004000 0.025896 -0.004968 -0.004681
N2 C1 0.004000 0.009438 -0.002208 -0.001157
N2 C2 0.004000 0.003105 -0.004276 0.000210
N2 H2a 0.004000 0.014396 -0.009720 -0.012621
N2 H2b 0.004000 0.006175 0.009725 -0.010365
N2 C3 0.004000 0.007280 0.003860 -0.001860
N2 H3a 0.004000 0.003451 0.004842 -0.004195
N2 H3b 0.004000 0.006485 0.004455 -0.006630
N2 C4 0.004000 0.024149 0.001608 -0.001555
N2 C15 0.004000 0.018373 0.003427 -0.000888
N2 H15a 0.004000 0.010654 0.002771 0.000599
N2 H15b 0.004000 0.011175 0.005145 -0.008793
N2 C16 0.004000 0.013821 0.001947 0.006153
N3 C3 0.004000 0.010581 0.009960 0.000636
N3 C4 0.004000 0.001788 0.005600 -0.000123
N3 H4a 0.004000 -0.000171 0.000049 -0.005310
N3 H4b 0.004000 -0.004124 -0.000757 0.000663
N3 C5 0.004000 0.002666 -0.005116 -0.002630
N3 H5a 0.004000 0.008311 0.004130 -0.015174
N3 H5b 0.004000 0.017805 0.005133 -0.008648
N3 C6 0.004000 -0.003899 -0.019667 -0.006504
N3 C23 0.004000 0.011868 -0.008247 -0.002512
N3 H23a 0.004000 0.019781 0.005984 0.002698
N3 H23b 0.004000 0.005923 -0.005078 -0.000473
N3 C24 0.004000 -0.007014 0.001231 -0.002408
N4 H4 0.004000 0.000356 0.001044 -0.002236
N4 C7 0.004000 0.005571 0.008680 -0.000152
N4 C8 0.004000 0.002820 0.000133 -0.000439
N4 C9 0.004000 0.002527 -0.001341 -0.000312
N4 C10 0.004000 0.006622 -0.015716 -0.000732
N4 C14 0.004000 0.016458 0.004375 0.000175
H4 C8 0.004000 0.004445 -0.000212 0.003234
H4 C9 0.004000 0.004247 -0.006930 0.002834
N5 H5 0.004000 0.002032 0.001241 -0.002108
N5 C15 0.004000 -0.002758 -0.000371 0.000617
N5 C16 0.004000 -0.002384 -0.001506 0.000086
N5 C22 0.004000 0.001683 0.000615 -0.000778
N5 C17 0.004000 -0.006826 0.008943 0.000706
N5 C18 0.004000 -0.031578 0.019646 -0.002228
H5 C16 0.004000 -0.000817 0.002121 0.000363
H5 C17 0.004000 -0.001475 0.001820 -0.001395
N6 H6 0.004000 -0.000494 -0.000580 -0.002080
N6 C23 0.004000 -0.013689 -0.008752 -0.001151
N6 C24 0.004000 -0.002279 -0.005648 0.001311
N6 C25 0.004000 -0.003296 0.003235 -0.001886
N6 C26 0.004000 -0.001950 0.005038 -0.000463
N6 C30 0.004000 -0.004361 0.007337 0.001442
H6 C24 0.004000 0.002658 -0.003744 -0.000617
H6 C25 0.004000 -0.001407 -0.000425 -0.000434
C1 H1a 0.004000 0.001571 0.001311 0.002745
C1 H1b 0.004000 -0.002867 -0.000132 -0.002792
C1 C2 0.004000 0.005601 0.001515 0.002441
C1 H2a 0.004000 0.004950 0.013409 0.002505
C1 H2b 0.004000 0.006300 -0.012640 0.002674
C1 C6 0.004000 0.047013 0.000945 -0.001564
C1 C7 0.004000 0.006916 -0.013580 0.002515
H1a H1b 0.004000 0.008062 -0.000864 -0.003989
H1a C2 0.004000 0.004156 0.016621 0.005275
H1b C2 0.004000 0.007245 0.005519 0.003530
C2 H2a 0.004000 0.002286 0.002804 -0.001720
C2 H2b 0.004000 0.001102 -0.003499 -0.002341
C2 C3 0.004000 0.013580 0.012334 0.002948
C2 C15 0.004000 0.033150 0.007886 0.001025
H2a H2b 0.004000 0.011161 0.000223 0.000349
C3 H3a 0.004000 0.000533 0.001693 -0.000753
C3 H3b 0.004000 0.000012 0.002165 -0.004144
C3 C4 0.004000 0.010409 -0.005965 0.000068
C3 H4a 0.004000 0.007543 -0.007955 0.000884
C3 H4b 0.004000 0.008013 0.006859 -0.006406
C3 C15 0.004000 0.024205 0.001722 0.003207
H3a H3b 0.004000 -0.007508 -0.008086 -0.002020
H3a C4 0.004000 0.004867 -0.004354 0.005999
H3b C4 0.004000 0.010246 -0.010881 0.005394
C4 H4a 0.004000 0.000431 -0.000945 -0.003845
C4 H4b 0.004000 -0.000783 -0.000200 -0.000155
C4 C5 0.004000 0.009197 -0.013180 -0.001090
C4 C23 0.004000 0.002724 -0.009490 -0.000933
H4a H4b 0.004000 0.012066 0.006984 -0.000383
C5 H5a 0.004000 -0.001058 -0.000327 -0.001907
C5 H5b 0.004000 0.000583 -0.000030 -0.003193
C5 C6 0.004000 0.020040 -0.005543 0.006761
C5 H6a 0.004000 0.002379 0.001204 -0.000649
C5 H6b 0.004000 -0.001552 -0.001248 0.002046
C5 C23 0.004000 -0.017725 0.017496 0.001617
H5a H5b 0.004000 -0.000396 0.003880 0.002177
H5a C6 0.004000 0.014299 0.009139 0.004217
H5b C6 0.004000 0.028685 -0.012456 -0.009955
C6 H6a 0.004000 -0.004577 -0.001372 -0.003927
C6 H6b 0.004000 -0.003607 0.001819 -0.005791
C6 C7 0.004000 0.033043 -0.021067 -0.003941
H6a H6b 0.004000 0.009923 -0.011902 0.000314
C7 H7a 0.004000 -0.001669 -0.003257 -0.000831
C7 H7b 0.004000 0.002394 0.000257 0.005886
C7 C8 0.004000 0.001351 -0.004796 0.000678
H7a H7b 0.004000 0.011755 -0.002689 0.003216
H7a C8 0.004000 0.006912 0.002214 0.008694
H7b C8 0.004000 0.022193 -0.024799 0.019046
C8 C9 0.004000 0.003210 -0.000795 -0.001946
C9 C10 0.004000 0.002675 -0.003855 -0.000659
C9 H10 0.004000 -0.003421 -0.001688 0.000844
C9 C11 0.004000 0.002645 -0.004216 -0.001599
C9 C13 0.004000 0.004749 -0.004483 0.001131
C9 C14 0.004000 0.004810 -0.001043 -0.000310
C9 H14 0.004000 0.004235 0.000350 -0.002877
C10 H10 0.004000 -0.000066 0.001209 -0.001865
C10 C11 0.004000 0.000314 -0.010271 0.000297
C10 H11 0.004000 0.001156 -0.004227 0.001985
C10 C12 0.004000 -0.004984 -0.015380 -0.001300
C10 C14 0.004000 -0.000423 -0.001370 0.000274
H10 C11 0.004000 -0.005289 -0.010538 -0.007759
C11 H11 0.004000 0.000758 0.000441 -0.000953
C11 C12 0.004000 -0.007856 -0.008731 0.000941
C11 H12 0.004000 -0.001531 -0.007635 0.007917
C11 C13 0.004000 -0.014471 -0.010825 -0.001312
H11 C12 0.004000 -0.009694 -0.005956 -0.005853
C12 H12 0.004000 -0.000846 0.001170 -0.001800
C12 C13 0.004000 -0.005881 -0.007171 -0.003158
C12 H13 0.004000 -0.010442 -0.008813 0.003169
C12 C14 0.004000 -0.001731 -0.010846 0.000676
H12 C13 0.004000 -0.000339 -0.000826 -0.003040
C13 H13 0.004000 -0.000310 0.000877 -0.002232
C13 C14 0.004000 0.002206 -0.007833 -0.002782
C13 H14 0.004000 -0.005472 -0.013880 0.001165
H13 C14 0.004000 0.001314 0.001507 -0.000112
C14 H14 0.004000 -0.000917 0.000641 -0.002300
C15 H15a 0.004000 -0.000692 0.002005 -0.003754
C15 H15b 0.004000 0.002674 -0.002900 0.001062
C15 C16 0.004000 -0.001857 0.002300 0.001978
H15a H15b 0.004000 -0.006914 -0.001354 0.000683
H15a C16 0.004000 -0.001205 0.008981 0.005660
H15b C16 0.004000 0.000069 -0.002361 0.003985
C16 C17 0.004000 -0.013516 0.009706 0.004516
H18 C17 0.004000 -0.004769 0.002708 0.002357
H18 C18 0.004000 0.001998 -0.003089 0.000252
H18 C19 0.004000 0.001842 0.008820 -0.000927
H19 C18 0.004000 0.000434 -0.000643 -0.004713
H19 C19 0.004000 -0.000613 -0.000256 -0.001496
H19 C20 0.004000 -0.000781 0.003445 -0.003309
H20 C19 0.004000 0.010163 0.004345 -0.005430
H20 C20 0.004000 -0.000953 -0.001055 -0.000211
H20 C21 0.004000 0.002302 -0.001661 0.000024
H21 C22 0.004000 -0.003890 -0.005848 0.002130
H21 C20 0.004000 0.000198 -0.008466 0.000929
H21 C21 0.004000 0.004307 0.002245 -0.000520
C22 C17 0.004000 0.000710 -0.000173 -0.000966
C22 C18 0.004000 -0.005710 -0.007299 -0.001013
C22 C20 0.004000 -0.025832 0.009759 0.001400
C22 C21 0.004000 -0.005523 0.007162 0.000050
C22 H22 0.004000 0.003986 -0.000147 -0.000234
C17 C18 0.004000 -0.017274 0.000337 -0.000716
C17 C19 0.004000 -0.028943 0.014734 -0.001207
C17 C21 0.004000 0.003957 0.001835 -0.001843
C17 H22 0.004000 -0.010351 0.006680 -0.000288
C18 C19 0.004000 -0.005190 0.009270 0.003477
C18 C20 0.004000 0.010364 0.003303 0.002260
C19 C20 0.004000 0.009373 -0.003162 0.000029
C19 C21 0.004000 0.004324 0.003037 0.000679
C20 C21 0.004000 -0.007987 0.003855 -0.000613
C21 H22 0.004000 -0.008492 -0.001621 -0.000375
C23 H23a 0.004000 0.001404 -0.001315 -0.002201
C23 H23b 0.004000 -0.000197 0.000591 0.000629
C23 C24 0.004000 -0.000954 -0.000045 -0.002307
H23a H23b 0.004000 -0.004365 -0.007132 -0.000497
H23a C24 0.004000 0.009371 -0.002782 0.009273
H23b C24 0.004000 0.003715 0.004219 -0.000557
C24 C25 0.004000 -0.005949 0.005555 -0.002336
C25 C26 0.004000 -0.000713 0.006223 -0.000424
C25 H26 0.004000 0.000678 0.006964 -0.002316
C25 C27 0.004000 -0.003578 0.008047 0.002423
C25 C29 0.004000 -0.005504 0.000566 -0.000264
C25 C30 0.004000 -0.000594 -0.000379 -0.001050
C25 H30 0.004000 -0.000922 -0.003266 -0.003808
C26 H26 0.004000 -0.000036 -0.000129 -0.001461
C26 C27 0.004000 0.001521 -0.002059 -0.001584
C26 H27 0.004000 -0.005220 0.004658 0.000794
C26 C28 0.004000 -0.002021 -0.005086 -0.001271
C26 C30 0.004000 0.002233 -0.008575 -0.001213
H26 C27 0.004000 -0.002457 -0.003444 -0.006696
C27 H27 0.004000 -0.000811 -0.000459 -0.000865
C27 C28 0.004000 -0.003412 -0.010457 -0.000400
C27 H28 0.004000 0.002857 -0.000642 0.000282
C27 C29 0.004000 -0.002886 -0.018029 -0.002177
H27 C28 0.004000 -0.005850 -0.007099 -0.012399
C28 H28 0.004000 -0.000782 -0.002452 -0.003099
C28 C29 0.004000 -0.003592 -0.013695 0.004731
C28 H29 0.004000 -0.004207 -0.006289 0.007690
C28 C30 0.004000 -0.010924 -0.015685 0.004187
H28 C29 0.004000 -0.006551 -0.008563 -0.002958
C29 H29 0.004000 -0.002835 0.000482 -0.001048
C29 C30 0.004000 -0.006374 -0.004281 0.001174
C29 H30 0.004000 -0.008850 -0.007852 0.004817
H29 C30 0.004000 0.002397 -0.003142 0.000080
C30 H30 0.004000 -0.001735 -0.001097 -0.001433
